data_1512181
loop_
_publ_author_name
'Wang, Peng'
'Liao, Saihu'
'Zhu, Jian-Bo'
'Tang, Yong'

_publ_section_title
;
 Iron-Catalyzed Three-Component Reaction: Multiple C--C Bond Cleavages and
 Reorganizations
;
_journal_issue 14
_journal_name_full 'Organic Letters'
_journal_page_first 3606
_journal_paper_doi 10.1021/ol4014552
_journal_volume 15
_journal_year 2013
_chemical_formula_sum 'C34 H32 Br O5 P'
_chemical_formula_weight 631.48
_chemical_name_systematic
; 
 ? 
;
_space_group_IT_number 2
_symmetry_cell_setting triclinic
_symmetry_space_group_name_Hall '-P 1'
_symmetry_space_group_name_H-M 'P -1'
_atom_sites_solution_hydrogens geom
_atom_sites_solution_primary direct
_atom_sites_solution_secondary difmap
_audit_creation_method SHELXL-97
_cell_angle_alpha 83.565(2)
_cell_angle_beta 88.407(2)
_cell_angle_gamma 64.827(2)
_cell_formula_units_Z 2
_cell_length_a 10.1818(9)
_cell_length_b 10.1888(9)
_cell_length_c 16.6826(14)
_cell_measurement_reflns_used 2858
_cell_measurement_temperature 293(2)
_cell_measurement_theta_max 48.805
_cell_measurement_theta_min 4.445
_cell_volume 1556.0(2)
_computing_cell_refinement 'Bruker SMART'
_computing_data_collection 'Bruker SMART'
_computing_data_reduction 'Bruker SHELXTL'
_computing_molecular_graphics 'Bruker SHELXTL'
_computing_publication_material 'Bruker SHELXTL'
_computing_structure_refinement 'SHELXL-97 (Sheldrick, 1997)'
_computing_structure_solution 'SHELXS-97 (Sheldrick, 1990)'
_diffrn_ambient_temperature 293(2)
_diffrn_measured_fraction_theta_full 0.997
_diffrn_measured_fraction_theta_max 0.997
_diffrn_measurement_device_type 'CCD area detector'
_diffrn_measurement_method 'phi and omega scans'
_diffrn_radiation_monochromator graphite
_diffrn_radiation_source 'fine-focus sealed tube'
_diffrn_radiation_type MoK\a
_diffrn_radiation_wavelength 0.71073
_diffrn_reflns_av_R_equivalents 0.0206
_diffrn_reflns_av_sigmaI/netI 0.0428
_diffrn_reflns_limit_h_max 12
_diffrn_reflns_limit_h_min -12
_diffrn_reflns_limit_k_max 12
_diffrn_reflns_limit_k_min -8
_diffrn_reflns_limit_l_max 19
_diffrn_reflns_limit_l_min -20
_diffrn_reflns_number 9544
_diffrn_reflns_theta_full 26.00
_diffrn_reflns_theta_max 26.00
_diffrn_reflns_theta_min 2.21
_exptl_absorpt_coefficient_mu 1.412
_exptl_absorpt_correction_T_max 1.00000
_exptl_absorpt_correction_T_min 0.67235
_exptl_absorpt_correction_type empirical
_exptl_absorpt_process_details sadabs
_exptl_crystal_colour colorless
_exptl_crystal_density_diffrn 1.348
_exptl_crystal_density_method 'not measured'
_exptl_crystal_description prismatic
_exptl_crystal_F_000 652
_exptl_crystal_size_max 0.276
_exptl_crystal_size_mid 0.211
_exptl_crystal_size_min 0.147
_refine_diff_density_max 0.679
_refine_diff_density_min -0.187
_refine_diff_density_rms 0.062
_refine_ls_extinction_method none
_refine_ls_goodness_of_fit_ref 1.015
_refine_ls_hydrogen_treatment constr
_refine_ls_matrix_type full
_refine_ls_number_parameters 372
_refine_ls_number_reflns 6125
_refine_ls_number_restraints 24
_refine_ls_restrained_S_all 1.025
_refine_ls_R_factor_all 0.0577
_refine_ls_R_factor_gt 0.0430
_refine_ls_shift/su_max 0.000
_refine_ls_shift/su_mean 0.000
_refine_ls_structure_factor_coef Fsqd
_refine_ls_weighting_details 'calc w=1/[\s^2^(Fo^2^)+(0.0699P)^2^+0.0000P] where P=(Fo^2^+2Fc^2^)/3'
_refine_ls_weighting_scheme calc
_refine_ls_wR_factor_gt 0.1081
_refine_ls_wR_factor_ref 0.1153
_reflns_number_gt 4777
_reflns_number_total 6125
_reflns_threshold_expression >2sigma(I)
_cod_data_source_file ol4014552_si_004.cif
_cod_data_source_block cd212433
_cod_depositor_comments
;
The following automatic conversions were performed:

'_symmetry_cell_setting' value 'Triclinic' changed to 'triclinic'
according to /home/saulius/struct/CIF-dictionaries/cif_core.dic
dictionary named 'cif_core.dic' version 2.4.2 from 2011-04-26.

Automatic conversion script
Id: cif_fix_values 1891 2012-01-12 08:04:46Z andrius 
;
_cod_original_sg_symbol_H-M P-1
_cod_database_code 1512181

loop_
_symmetry_equiv_pos_as_xyz
'x, y, z'
'-x, -y, -z'

loop_
_atom_site_label
_atom_site_type_symbol
_atom_site_fract_x
_atom_site_fract_y
_atom_site_fract_z
_atom_site_U_iso_or_equiv
_atom_site_adp_type
_atom_site_occupancy
_atom_site_symmetry_multiplicity
_atom_site_calc_flag
_atom_site_refinement_flags
Br1 Br 0.39867(3) 0.81664(3) 0.336419(16) 0.05235(12) Uani 1 1 d .
P1 P -0.06696(6) 0.12962(7) 0.27057(4) 0.03611(16) Uani 1 1 d .
O1 O 0.2262(2) 0.3990(2) 0.17597(12) 0.0588(5) Uani 1 1 d .
O2 O 0.1992(3) -0.0194(2) -0.00588(13) 0.0720(6) Uani 1 1 d .
O3 O 0.2333(2) -0.1900(2) 0.09729(11) 0.0539(5) Uani 1 1 d .
O4 O 0.3826(2) 0.2172(2) 0.01654(12) 0.0594(5) Uani 1 1 d .
O5 O 0.14121(18) 0.30272(19) 0.01233(10) 0.0449(4) Uani 1 1 d .
C1 C 0.1009(2) 0.0937(3) 0.22346(14) 0.0390(6) Uani 1 1 d .
H1 H 0.1826 0.0167 0.2478 0.047 Uiso 1 1 calc R
C2 C 0.1215(2) 0.1652(2) 0.15746(12) 0.0318(5) Uani 1 1 d .
H2 H 0.0418 0.2406 0.1305 0.038 Uiso 1 1 calc R
C3 C 0.2720(2) 0.1280(3) 0.12386(13) 0.0335(5) Uani 1 1 d .
C4 C 0.3697(2) 0.1443(3) 0.18715(14) 0.0367(5) Uani 1 1 d .
H4A H 0.3843 0.0713 0.2328 0.044 Uiso 1 1 calc R
H4B H 0.4638 0.1242 0.1639 0.044 Uiso 1 1 calc R
C5 C 0.3112(3) 0.2921(3) 0.21732(14) 0.0384(5) Uani 1 1 d .
C6 C 0.3618(2) 0.3042(3) 0.29790(14) 0.0371(5) Uani 1 1 d .
C7 C 0.4031(3) 0.1909(3) 0.35981(16) 0.0490(7) Uani 1 1 d .
H7 H 0.4042 0.1020 0.3509 0.059 Uiso 1 1 calc R
C8 C 0.4426(4) 0.2095(3) 0.43461(17) 0.0618(8) Uani 1 1 d .
H8 H 0.4689 0.1335 0.4761 0.074 Uiso 1 1 calc R
C9 C 0.4435(4) 0.3395(4) 0.44824(18) 0.0662(9) Uani 1 1 d .
H9 H 0.4706 0.3513 0.4987 0.079 Uiso 1 1 calc R
C10 C 0.4042(4) 0.4521(3) 0.38695(19) 0.0643(8) Uani 1 1 d .
H10 H 0.4062 0.5398 0.3958 0.077 Uiso 1 1 calc R
C11 C 0.3619(3) 0.4353(3) 0.31261(17) 0.0487(6) Uani 1 1 d .
H11 H 0.3331 0.5127 0.2718 0.058 Uiso 1 1 calc R
C12 C 0.3453(3) -0.0343(3) 0.10751(15) 0.0398(6) Uani 1 1 d .
H12A H 0.4348 -0.0521 0.0792 0.048 Uiso 1 1 calc R
H12B H 0.3704 -0.0955 0.1587 0.048 Uiso 1 1 calc R
C13 C 0.2518(3) -0.0780(3) 0.05885(16) 0.0443(6) Uani 1 1 d .
C14 C 0.1374(4) -0.2377(4) 0.0600(2) 0.0692(9) Uani 1 1 d .
H14A H 0.0386 -0.1688 0.0655 0.104 Uiso 1 1 calc R
H14B H 0.1508 -0.3317 0.0860 0.104 Uiso 1 1 calc R
H14C H 0.1589 -0.2444 0.0038 0.104 Uiso 1 1 calc R
C15 C 0.2721(3) 0.2218(3) 0.04586(14) 0.0387(5) Uani 1 1 d .
C16 C 0.1396(4) 0.3840(4) -0.06469(16) 0.0663(9) Uani 1 1 d .
H16A H 0.1860 0.4471 -0.0589 0.099 Uiso 1 1 calc R
H16B H 0.0410 0.4415 -0.0831 0.099 Uiso 1 1 calc R
H16C H 0.1906 0.3175 -0.1032 0.099 Uiso 1 1 calc R
C17 C -0.2171(2) 0.2727(3) 0.21430(14) 0.0374(5) Uani 1 1 d .
C18 C -0.2782(3) 0.4121(3) 0.23740(18) 0.0531(7) Uani 1 1 d .
H18 H -0.2414 0.4332 0.2822 0.064 Uiso 1 1 calc R
C19 C -0.3945(4) 0.5196(3) 0.1933(2) 0.0700(9) Uani 1 1 d .
H19 H -0.4352 0.6141 0.2079 0.084 Uiso 1 1 calc R
C20 C -0.4495(3) 0.4880(4) 0.1287(2) 0.0700(10) Uani 1 1 d .
H20 H -0.5275 0.5613 0.0993 0.084 Uiso 1 1 calc R
C21 C -0.3917(3) 0.3491(4) 0.10632(18) 0.0633(8) Uani 1 1 d .
H21 H -0.4314 0.3281 0.0626 0.076 Uiso 1 1 calc R
C22 C -0.2744(3) 0.2412(3) 0.14905(16) 0.0499(7) Uani 1 1 d .
H22 H -0.2340 0.1472 0.1339 0.060 Uiso 1 1 calc R
C23 C -0.0958(3) -0.0324(3) 0.27891(15) 0.0434(6) Uani 1 1 d .
C24 C -0.2332(3) -0.0231(4) 0.2991(2) 0.0675(9) Uani 1 1 d .
H24 H -0.3077 0.0665 0.3078 0.081 Uiso 1 1 calc R
C25 C -0.2585(4) -0.1452(4) 0.3061(2) 0.0834(11) Uani 1 1 d .
H25 H -0.3494 -0.1394 0.3209 0.100 Uiso 1 1 calc R
C26 C -0.1494(4) -0.2763(4) 0.2911(2) 0.0777(10) Uani 1 1 d .
H26 H -0.1673 -0.3589 0.2951 0.093 Uiso 1 1 calc R
C27 C -0.0149(4) -0.2872(4) 0.2704(2) 0.0677(9) Uani 1 1 d .
H27 H 0.0579 -0.3767 0.2599 0.081 Uiso 1 1 calc R
C28 C 0.0134(3) -0.1654(3) 0.26515(16) 0.0519(7) Uani 1 1 d .
H28 H 0.1057 -0.1732 0.2524 0.062 Uiso 1 1 calc R
C29 C -0.0559(3) 0.1846(3) 0.36738(15) 0.0474(6) Uani 1 1 d .
C30 C -0.1388(4) 0.1670(4) 0.43042(18) 0.0711(9) Uani 1 1 d .
H30 H -0.1982 0.1200 0.4246 0.085 Uiso 1 1 calc R
C31 C -0.1333(5) 0.2192(5) 0.5024(2) 0.0919(13) Uani 1 1 d U
H31 H -0.1900 0.2075 0.5448 0.110 Uiso 1 1 calc R
C32 C -0.0487(5) 0.2857(6) 0.5123(2) 0.1087(16) Uani 1 1 d U
H32 H -0.0463 0.3196 0.5614 0.130 Uiso 1 1 calc R
C33 C 0.0349(6) 0.3045(7) 0.4507(3) 0.135(2) Uani 1 1 d U
H33 H 0.0938 0.3517 0.4572 0.162 Uiso 1 1 calc R
C34 C 0.0304(4) 0.2522(6) 0.3788(2) 0.1036(16) Uani 1 1 d U
H34 H 0.0881 0.2635 0.3368 0.124 Uiso 1 1 calc R

loop_
_atom_site_aniso_label
_atom_site_aniso_U_11
_atom_site_aniso_U_22
_atom_site_aniso_U_33
_atom_site_aniso_U_23
_atom_site_aniso_U_13
_atom_site_aniso_U_12
Br1 0.05186(19) 0.04869(19) 0.05725(19) 0.01006(13) -0.00509(13) -0.02555(14)
P1 0.0300(3) 0.0433(4) 0.0350(3) -0.0034(3) 0.0059(2) -0.0160(3)
O1 0.0670(13) 0.0405(11) 0.0607(12) -0.0005(9) -0.0186(10) -0.0151(10)
O2 0.1029(17) 0.0596(14) 0.0558(13) -0.0044(10) -0.0246(12) -0.0355(13)
O3 0.0555(11) 0.0542(12) 0.0564(11) -0.0086(9) -0.0029(9) -0.0266(10)
O4 0.0449(11) 0.0781(15) 0.0531(11) 0.0013(10) 0.0158(9) -0.0272(10)
O5 0.0428(10) 0.0505(11) 0.0369(9) 0.0048(8) 0.0013(7) -0.0178(8)
C1 0.0287(11) 0.0442(14) 0.0382(13) -0.0001(11) 0.0030(10) -0.0111(11)
C2 0.0283(11) 0.0319(12) 0.0326(12) -0.0069(9) 0.0022(9) -0.0095(10)
C3 0.0296(11) 0.0374(13) 0.0323(11) -0.0060(10) 0.0063(9) -0.0128(10)
C4 0.0295(12) 0.0410(13) 0.0374(12) -0.0048(10) 0.0029(10) -0.0129(10)
C5 0.0367(13) 0.0399(14) 0.0420(13) -0.0034(11) 0.0029(10) -0.0199(11)
C6 0.0317(12) 0.0391(13) 0.0407(13) -0.0051(10) 0.0021(10) -0.0152(11)
C7 0.0590(17) 0.0377(14) 0.0490(15) -0.0047(12) -0.0025(13) -0.0189(13)
C8 0.082(2) 0.0547(19) 0.0438(16) 0.0015(13) -0.0094(15) -0.0249(17)
C9 0.089(2) 0.066(2) 0.0484(17) -0.0126(15) -0.0147(16) -0.0347(19)
C10 0.083(2) 0.0534(19) 0.068(2) -0.0153(15) -0.0054(17) -0.0368(17)
C11 0.0560(16) 0.0430(15) 0.0506(15) -0.0007(12) -0.0026(13) -0.0255(13)
C12 0.0343(12) 0.0379(13) 0.0412(13) -0.0106(10) 0.0048(10) -0.0085(11)
C13 0.0448(14) 0.0371(14) 0.0431(14) -0.0131(11) 0.0023(11) -0.0077(12)
C14 0.071(2) 0.076(2) 0.077(2) -0.0178(18) -0.0012(17) -0.0447(19)
C15 0.0392(13) 0.0415(14) 0.0345(12) -0.0073(10) 0.0068(10) -0.0160(11)
C16 0.074(2) 0.079(2) 0.0413(15) 0.0150(15) -0.0001(14) -0.0327(18)
C17 0.0300(12) 0.0421(14) 0.0383(13) -0.0064(10) 0.0087(10) -0.0137(11)
C18 0.0530(16) 0.0449(16) 0.0590(17) -0.0109(13) 0.0067(14) -0.0177(14)
C19 0.061(2) 0.0416(17) 0.089(2) -0.0062(16) 0.0170(18) -0.0059(15)
C20 0.0424(16) 0.068(2) 0.074(2) 0.0148(18) 0.0001(15) -0.0048(16)
C21 0.0508(17) 0.080(2) 0.0514(17) 0.0037(15) -0.0095(13) -0.0221(17)
C22 0.0481(15) 0.0487(16) 0.0472(15) -0.0078(12) 0.0012(12) -0.0146(13)
C23 0.0378(13) 0.0470(15) 0.0464(14) -0.0002(11) 0.0037(11) -0.0202(12)
C24 0.0425(15) 0.060(2) 0.100(2) 0.0012(18) 0.0081(16) -0.0242(15)
C25 0.056(2) 0.080(3) 0.125(3) 0.013(2) 0.000(2) -0.046(2)
C26 0.087(3) 0.064(2) 0.098(3) 0.0080(19) -0.018(2) -0.050(2)
C27 0.075(2) 0.0539(19) 0.075(2) -0.0099(16) -0.0035(17) -0.0274(17)
C28 0.0493(15) 0.0512(17) 0.0566(16) -0.0092(13) 0.0046(13) -0.0221(14)
C29 0.0424(14) 0.0639(18) 0.0363(13) -0.0070(12) 0.0052(11) -0.0227(13)
C30 0.081(2) 0.091(3) 0.0520(18) -0.0162(17) 0.0256(16) -0.045(2)
C31 0.106(3) 0.121(3) 0.0433(19) -0.015(2) 0.0302(19) -0.044(3)
C32 0.113(3) 0.171(5) 0.053(2) -0.048(3) 0.013(2) -0.064(3)
C33 0.124(4) 0.251(7) 0.097(3) -0.097(4) 0.036(3) -0.126(4)
C34 0.097(3) 0.204(5) 0.065(2) -0.063(3) 0.035(2) -0.107(3)

loop_
_atom_type_symbol
_atom_type_description
_atom_type_scat_dispersion_real
_atom_type_scat_dispersion_imag
_atom_type_scat_source
C C 0.0033 0.0016 'International Tables Vol C Tables 4.2.6.8 and 6.1.1.4'
H H 0.0000 0.0000 'International Tables Vol C Tables 4.2.6.8 and 6.1.1.4'
O O 0.0106 0.0060 'International Tables Vol C Tables 4.2.6.8 and 6.1.1.4'
P P 0.1023 0.0942 'International Tables Vol C Tables 4.2.6.8 and 6.1.1.4'
Br Br -0.2901 2.4595 'International Tables Vol C Tables 4.2.6.8 and 6.1.1.4'

loop_
_geom_angle_atom_site_label_1
_geom_angle_atom_site_label_2
_geom_angle_atom_site_label_3
_geom_angle
C1 P1 C23 108.63(12)
C1 P1 C29 107.15(12)
C23 P1 C29 111.77(13)
C1 P1 C17 112.42(11)
C23 P1 C17 108.16(12)
C29 P1 C17 108.76(12)
C13 O3 C14 117.5(2)
C15 O5 C16 115.4(2)
C2 C1 P1 126.40(19)
C2 C1 H1 116.8
P1 C1 H1 116.8
C1 C2 C3 121.9(2)
C1 C2 H2 119.1
C3 C2 H2 119.1
C2 C3 C15 113.68(19)
C2 C3 C4 109.78(17)
C15 C3 C4 108.80(19)
C2 C3 C12 110.27(19)
C15 C3 C12 108.13(18)
C4 C3 C12 105.87(18)
C5 C4 C3 114.70(19)
C5 C4 H4A 108.6
C3 C4 H4A 108.6
C5 C4 H4B 108.6
C3 C4 H4B 108.6
H4A C4 H4B 107.6
O1 C5 C6 121.1(2)
O1 C5 C4 120.3(2)
C6 C5 C4 118.6(2)
C11 C6 C7 118.8(2)
C11 C6 C5 118.9(2)
C7 C6 C5 122.3(2)
C8 C7 C6 120.2(3)
C8 C7 H7 119.9
C6 C7 H7 119.9
C9 C8 C7 120.4(3)
C9 C8 H8 119.8
C7 C8 H8 119.8
C8 C9 C10 119.8(3)
C8 C9 H9 120.1
C10 C9 H9 120.1
C11 C10 C9 120.1(3)
C11 C10 H10 120.0
C9 C10 H10 120.0
C10 C11 C6 120.7(3)
C10 C11 H11 119.7
C6 C11 H11 119.7
C13 C12 C3 113.53(19)
C13 C12 H12A 108.9
C3 C12 H12A 108.9
C13 C12 H12B 108.9
C3 C12 H12B 108.9
H12A C12 H12B 107.7
O2 C13 O3 123.9(3)
O2 C13 C12 124.8(3)
O3 C13 C12 111.3(2)
O3 C14 H14A 109.5
O3 C14 H14B 109.5
H14A C14 H14B 109.5
O3 C14 H14C 109.5
H14A C14 H14C 109.5
H14B C14 H14C 109.5
O4 C15 O5 123.7(2)
O4 C15 C3 121.8(2)
O5 C15 C3 114.5(2)
O5 C16 H16A 109.5
O5 C16 H16B 109.5
H16A C16 H16B 109.5
O5 C16 H16C 109.5
H16A C16 H16C 109.5
H16B C16 H16C 109.5
C22 C17 C18 120.0(2)
C22 C17 P1 119.31(19)
C18 C17 P1 120.6(2)
C19 C18 C17 119.3(3)
C19 C18 H18 120.3
C17 C18 H18 120.3
C20 C19 C18 120.2(3)
C20 C19 H19 119.9
C18 C19 H19 119.9
C19 C20 C21 120.9(3)
C19 C20 H20 119.5
C21 C20 H20 119.5
C20 C21 C22 119.5(3)
C20 C21 H21 120.3
C22 C21 H21 120.3
C21 C22 C17 120.0(3)
C21 C22 H22 120.0
C17 C22 H22 120.0
C28 C23 C24 119.4(3)
C28 C23 P1 121.7(2)
C24 C23 P1 118.9(2)
C25 C24 C23 120.2(3)
C25 C24 H24 119.9
C23 C24 H24 119.9
C24 C25 C26 119.7(3)
C24 C25 H25 120.2
C26 C25 H25 120.2
C27 C26 C25 121.0(3)
C27 C26 H26 119.5
C25 C26 H26 119.5
C26 C27 C28 120.0(3)
C26 C27 H27 120.0
C28 C27 H27 120.0
C23 C28 C27 119.7(3)
C23 C28 H28 120.1
C27 C28 H28 120.1
C34 C29 C30 118.3(3)
C34 C29 P1 120.0(2)
C30 C29 P1 121.7(2)
C29 C30 C31 119.6(4)
C29 C30 H30 120.2
C31 C30 H30 120.2
C32 C31 C30 121.3(4)
C32 C31 H31 119.4
C30 C31 H31 119.4
C31 C32 C33 120.3(4)
C31 C32 H32 119.9
C33 C32 H32 119.9
C32 C33 C34 118.8(4)
C32 C33 H33 120.6
C34 C33 H33 120.6
C29 C34 C33 121.8(4)
C29 C34 H34 119.1
C33 C34 H34 119.1

loop_
_geom_bond_atom_site_label_1
_geom_bond_atom_site_label_2
_geom_bond_distance
P1 C1 1.769(2)
P1 C23 1.786(3)
P1 C29 1.789(3)
P1 C17 1.794(2)
O1 C5 1.214(3)
O2 C13 1.194(3)
O3 C13 1.327(3)
O3 C14 1.443(4)
O4 C15 1.199(3)
O5 C15 1.331(3)
O5 C16 1.445(3)
C1 C2 1.313(3)
C1 H1 0.9300
C2 C3 1.520(3)
C2 H2 0.9300
C3 C15 1.526(3)
C3 C4 1.540(3)
C3 C12 1.552(3)
C4 C5 1.505(3)
C4 H4A 0.9700
C4 H4B 0.9700
C5 C6 1.489(3)
C6 C11 1.385(4)
C6 C7 1.386(4)
C7 C8 1.379(4)
C7 H7 0.9300
C8 C9 1.372(4)
C8 H8 0.9300
C9 C10 1.375(4)
C9 H9 0.9300
C10 C11 1.376(4)
C10 H10 0.9300
C11 H11 0.9300
C12 C13 1.499(4)
C12 H12A 0.9700
C12 H12B 0.9700
C14 H14A 0.9600
C14 H14B 0.9600
C14 H14C 0.9600
C16 H16A 0.9600
C16 H16B 0.9600
C16 H16C 0.9600
C17 C22 1.379(4)
C17 C18 1.382(4)
C18 C19 1.381(4)
C18 H18 0.9300
C19 C20 1.359(5)
C19 H19 0.9300
C20 C21 1.373(5)
C20 H20 0.9300
C21 C22 1.377(4)
C21 H21 0.9300
C22 H22 0.9300
C23 C28 1.378(4)
C23 C24 1.395(4)
C24 C25 1.366(5)
C24 H24 0.9300
C25 C26 1.370(5)
C25 H25 0.9300
C26 C27 1.363(5)
C26 H26 0.9300
C27 C28 1.381(4)
C27 H27 0.9300
C28 H28 0.9300
C29 C34 1.354(5)
C29 C30 1.374(4)
C30 C31 1.378(5)
C30 H30 0.9300
C31 C32 1.325(6)
C31 H31 0.9300
C32 C33 1.366(6)
C32 H32 0.9300
C33 C34 1.375(5)
C33 H33 0.9300
C34 H34 0.9300

loop_
_geom_torsion_atom_site_label_1
_geom_torsion_atom_site_label_2
_geom_torsion_atom_site_label_3
_geom_torsion_atom_site_label_4
_geom_torsion
C23 P1 C1 C2 123.4(2)
C29 P1 C1 C2 -115.7(2)
C17 P1 C1 C2 3.8(3)
P1 C1 C2 C3 177.79(18)
C1 C2 C3 C15 178.8(2)
C1 C2 C3 C4 -59.1(3)
C1 C2 C3 C12 57.2(3)
C2 C3 C4 C5 -55.9(3)
C15 C3 C4 C5 69.0(2)
C12 C3 C4 C5 -174.95(19)
C3 C4 C5 O1 -24.8(3)
C3 C4 C5 C6 156.3(2)
O1 C5 C6 C11 -26.0(4)
C4 C5 C6 C11 152.9(2)
O1 C5 C6 C7 151.2(3)
C4 C5 C6 C7 -29.9(3)
C11 C6 C7 C8 0.3(4)
C5 C6 C7 C8 -176.9(3)
C6 C7 C8 C9 -0.9(5)
C7 C8 C9 C10 0.2(5)
C8 C9 C10 C11 1.1(5)
C9 C10 C11 C6 -1.7(5)
C7 C6 C11 C10 1.0(4)
C5 C6 C11 C10 178.3(3)
C2 C3 C12 C13 50.6(3)
C15 C3 C12 C13 -74.3(3)
C4 C3 C12 C13 169.3(2)
C14 O3 C13 O2 -3.5(4)
C14 O3 C13 C12 175.9(2)
C3 C12 C13 O2 55.8(3)
C3 C12 C13 O3 -123.6(2)
C16 O5 C15 O4 1.7(4)
C16 O5 C15 C3 -175.5(2)
C2 C3 C15 O4 171.7(2)
C4 C3 C15 O4 49.1(3)
C12 C3 C15 O4 -65.5(3)
C2 C3 C15 O5 -11.0(3)
C4 C3 C15 O5 -133.6(2)
C12 C3 C15 O5 111.8(2)
C1 P1 C17 C22 80.6(2)
C23 P1 C17 C22 -39.3(2)
C29 P1 C17 C22 -160.9(2)
C1 P1 C17 C18 -101.6(2)
C23 P1 C17 C18 138.5(2)
C29 P1 C17 C18 16.9(2)
C22 C17 C18 C19 -1.6(4)
P1 C17 C18 C19 -179.4(2)
C17 C18 C19 C20 1.1(5)
C18 C19 C20 C21 0.4(5)
C19 C20 C21 C22 -1.2(5)
C20 C21 C22 C17 0.7(5)
C18 C17 C22 C21 0.7(4)
P1 C17 C22 C21 178.6(2)
C1 P1 C23 C28 12.1(3)
C29 P1 C23 C28 -105.9(2)
C17 P1 C23 C28 134.4(2)
C1 P1 C23 C24 -167.2(2)
C29 P1 C23 C24 74.8(3)
C17 P1 C23 C24 -44.9(3)
C28 C23 C24 C25 0.8(5)
P1 C23 C24 C25 -179.9(3)
C23 C24 C25 C26 -1.7(6)
C24 C25 C26 C27 1.0(6)
C25 C26 C27 C28 0.7(6)
C24 C23 C28 C27 0.8(4)
P1 C23 C28 C27 -178.5(2)
C26 C27 C28 C23 -1.6(5)
C1 P1 C29 C34 28.8(4)
C23 P1 C29 C34 147.7(3)
C17 P1 C29 C34 -92.9(3)
C1 P1 C29 C30 -154.6(3)
C23 P1 C29 C30 -35.7(3)
C17 P1 C29 C30 83.7(3)
C34 C29 C30 C31 0.7(5)
P1 C29 C30 C31 -176.0(3)
C29 C30 C31 C32 -0.4(7)
C30 C31 C32 C33 0.3(8)
C31 C32 C33 C34 -0.5(9)
C30 C29 C34 C33 -1.0(7)
P1 C29 C34 C33 175.8(4)
C32 C33 C34 C29 0.9(9)
